data_8106026
loop_
_publ_author_name
'Su, Qiong'
'Wang, Yan-Bin'

_publ_section_title
;
 Crystal structure of
 dimethanol-bis{3-(((2-oxidonaphthalen-1-yl)methylene)amino)-2-oxo-2H-chromen-4-olato-\k3
 O,N:O&#x2032;}dizinc(II), C42H30Zn2N2O10
;
_journal_issue 1
_journal_name_full 'Zeitschrift f\"ur Kristallographie - New Crystal Structures'
_journal_page_first 3
_journal_page_last 5
_journal_paper_doi 10.1515/ncrs-2016-0347
_journal_volume 233
_journal_year 2018
_chemical_formula_sum 'C42 H30 N2 O10 Zn2'
_chemical_formula_weight 853.42
_space_group_crystal_system monoclinic
_space_group_IT_number 14
_space_group_name_Hall '-P 2ybc'
_space_group_name_H-M_alt 'P 1 21/c 1'
_atom_sites_solution_hydrogens mixed
_cell_angle_alpha 90
_cell_angle_beta 100.733(3)
_cell_angle_gamma 90
_cell_formula_units_Z 2
_cell_length_a 8.5451(9)
_cell_length_b 11.6897(12)
_cell_length_c 18.4893(19)
_cell_measurement_reflns_used 5014
_cell_measurement_temperature 296(2)
_cell_measurement_theta_max 27.39
_cell_measurement_theta_min 2.43
_cell_volume 1814.6(3)
_computing_cell_refinement 'Bruker SAINT'
_computing_data_collection 'Bruker APEX2'
_computing_data_reduction 'Bruker SAINT'
_computing_molecular_graphics 'Bruker SHELXTL'
_computing_publication_material 'Bruker SHELXTL'
_computing_structure_refinement 'SHELXL-2014 (Sheldrick 2014)'
_computing_structure_solution 'SHELXS-97 (Sheldrick 2008)'
_diffrn_ambient_temperature 296(2)
_diffrn_measured_fraction_theta_full 0.998
_diffrn_measured_fraction_theta_max 0.998
_diffrn_measurement_device_type 'Bruker APEX-II CCD'
_diffrn_measurement_method '\f and \w scans'
_diffrn_radiation_type MoK\a
_diffrn_radiation_wavelength 0.71073
_diffrn_reflns_av_R_equivalents 0.0425
_diffrn_reflns_av_unetI/netI 0.0403
_diffrn_reflns_Laue_measured_fraction_full 0.998
_diffrn_reflns_Laue_measured_fraction_max 0.998
_diffrn_reflns_limit_h_max 10
_diffrn_reflns_limit_h_min -10
_diffrn_reflns_limit_k_max 13
_diffrn_reflns_limit_k_min -13
_diffrn_reflns_limit_l_max 21
_diffrn_reflns_limit_l_min -19
_diffrn_reflns_number 11436
_diffrn_reflns_point_group_measured_fraction_full 0.998
_diffrn_reflns_point_group_measured_fraction_max 0.998
_diffrn_reflns_theta_full 25.010
_diffrn_reflns_theta_max 25.010
_diffrn_reflns_theta_min 2.426
_exptl_absorpt_coefficient_mu 1.387
_exptl_absorpt_correction_T_max 0.747
_exptl_absorpt_correction_T_min 0.695
_exptl_absorpt_correction_type multi-scan
_exptl_absorpt_process_details '(SADABS; Bruker)'
_exptl_crystal_colour colourless
_exptl_crystal_density_diffrn 1.562
_exptl_crystal_description block
_exptl_crystal_F_000 872
_exptl_crystal_size_max 0.270
_exptl_crystal_size_mid 0.250
_exptl_crystal_size_min 0.210
_refine_diff_density_max 1.101
_refine_diff_density_min -0.331
_refine_diff_density_rms 0.080
_refine_ls_extinction_coef .
_refine_ls_extinction_method none
_refine_ls_goodness_of_fit_ref 1.065
_refine_ls_hydrogen_treatment constr
_refine_ls_matrix_type full
_refine_ls_number_parameters 248
_refine_ls_number_reflns 3191
_refine_ls_number_restraints 0
_refine_ls_restrained_S_all 1.065
_refine_ls_R_factor_all 0.0532
_refine_ls_R_factor_gt 0.0404
_refine_ls_shift/su_max 0.000
_refine_ls_shift/su_mean 0.000
_refine_ls_structure_factor_coef Fsqd
_refine_ls_weighting_details 'w=1/[\s^2^(Fo^2^)+(0.0470P)^2^+2.5610P] where P=(Fo^2^+2Fc^2^)/3'
_refine_ls_weighting_scheme calc
_refine_ls_wR_factor_gt 0.0973
_refine_ls_wR_factor_ref 0.1029
_reflns_Friedel_coverage 0.000
_reflns_Friedel_fraction_full .
_reflns_Friedel_fraction_max .
_reflns_number_gt 2629
_reflns_number_total 3191
_reflns_threshold_expression 'I > 2\s(I)'
_cod_data_source_file suppl_ncrs-2016-0347_suppl.cif
_cod_data_source_block 2
_cod_original_sg_symbol_H-M 'P 21/c'
_cod_database_code 8106026
_shelx_space_group_comment
;
The symmetry employed for this shelxl refinement is uniquely defined
by the following loop, which should always be used as a source of
symmetry information in preference to the above space-group names.
They are only intended as comments.
;
_shelx_estimated_absorpt_t_min 0.706
_shelx_estimated_absorpt_t_max 0.759

loop_
_space_group_symop_operation_xyz
'x, y, z'
'-x, y+1/2, -z+1/2'
'-x, -y, -z'
'x, -y-1/2, z-1/2'

loop_
_atom_site_label
_atom_site_type_symbol
_atom_site_fract_x
_atom_site_fract_y
_atom_site_fract_z
_atom_site_U_iso_or_equiv
_atom_site_adp_type
_atom_site_occupancy
_atom_site_site_symmetry_order
_atom_site_calc_flag
_atom_site_refinement_flags_posn
_atom_site_refinement_flags_adp
_atom_site_refinement_flags_occupancy
_atom_site_disorder_assembly
_atom_site_disorder_group
C1 C 0.5501(4) 0.8736(3) 0.44904(18) 0.0203(7) Uani 1 1 d . . . . .
C2 C 0.6235(4) 0.9639(3) 0.41851(19) 0.0249(8) Uani 1 1 d . . . . .
H2 H 0.7335 0.9728 0.4292 0.030 Uiso 1 1 calc R U . . .
C3 C 0.5291(4) 1.0393(3) 0.37228(19) 0.0286(8) Uani 1 1 d . . . . .
H3 H 0.5761 1.0996 0.3513 0.034 Uiso 1 1 calc R U . . .
C4 C 0.3656(5) 1.0264(3) 0.3567(2) 0.0290(8) Uani 1 1 d . . . . .
H4 H 0.3035 1.0786 0.3259 0.035 Uiso 1 1 calc R U . . .
C5 C 0.2932(4) 0.9368(3) 0.38644(19) 0.0267(8) Uani 1 1 d . . . . .
H5 H 0.1831 0.9283 0.3754 0.032 Uiso 1 1 calc R U . . .
C6 C 0.3870(4) 0.8585(3) 0.43351(18) 0.0197(7) Uani 1 1 d . . . . .
C7 C 0.3191(4) 0.7618(3) 0.46688(17) 0.0186(7) Uani 1 1 d . . . . .
C8 C 0.4233(4) 0.6886(3) 0.51282(18) 0.0179(7) Uani 1 1 d . . . . .
C9 C 0.5901(4) 0.7095(3) 0.52825(18) 0.0193(7) Uani 1 1 d . . . . .
C10 C 0.4243(4) 0.5198(3) 0.58451(17) 0.0176(7) Uani 1 1 d . . . . .
H10 H 0.5349 0.5222 0.5909 0.021 Uiso 1 1 calc R U . . .
C11 C 0.3566(4) 0.4280(3) 0.62214(17) 0.0174(7) Uani 1 1 d . . . . .
C12 C 0.4672(4) 0.3598(3) 0.67370(17) 0.0189(7) Uani 1 1 d . . . . .
C13 C 0.6358(4) 0.3761(3) 0.68869(18) 0.0219(7) Uani 1 1 d . . . . .
H13 H 0.6793 0.4360 0.6659 0.026 Uiso 1 1 calc R U . . .
C14 C 0.7344(4) 0.3064(3) 0.73540(19) 0.0287(8) Uani 1 1 d . . . . .
H14 H 0.8437 0.3191 0.7432 0.034 Uiso 1 1 calc R U . . .
C15 C 0.6750(4) 0.2157(3) 0.77219(19) 0.0282(8) Uani 1 1 d . . . . .
H15 H 0.7436 0.1684 0.8039 0.034 Uiso 1 1 calc R U . . .
C16 C 0.5143(5) 0.1988(3) 0.7604(2) 0.0287(8) Uani 1 1 d . . . . .
H16 H 0.4737 0.1395 0.7849 0.034 Uiso 1 1 calc R U . . .
C17 C 0.4081(4) 0.2685(3) 0.71198(18) 0.0217(7) Uani 1 1 d . . . . .
C18 C 0.2418(4) 0.2496(3) 0.69943(19) 0.0278(8) Uani 1 1 d . . . . .
H18 H 0.2022 0.1919 0.7256 0.033 Uiso 1 1 calc R U . . .
C19 C 0.1381(4) 0.3120(3) 0.65096(19) 0.0251(8) Uani 1 1 d . . . . .
H19 H 0.0296 0.2964 0.6445 0.030 Uiso 1 1 calc R U . . .
C20 C 0.1932(4) 0.4019(3) 0.60938(17) 0.019 Uani 1 1 d . . . . .
C21 C 0.0126(5) 0.8301(3) 0.5826(2) 0.0354(9) Uani 1 1 d . . . . .
H21A H 0.1234 0.8496 0.5952 0.053 Uiso 1 1 calc R U . . .
H21B H -0.0425 0.8600 0.6193 0.053 Uiso 1 1 calc R U . . .
H21C H -0.0320 0.8624 0.5356 0.053 Uiso 1 1 calc R U . . .
N1 N 0.3475(3) 0.5981(2) 0.54322(14) 0.0163(6) Uani 1 1 d . . . . .
O1 O 0.1682(3) 0.74634(19) 0.45394(13) 0.0246(6) Uani 1 1 d . . . . .
O2 O 0.6928(3) 0.6533(2) 0.57022(14) 0.0266(6) Uani 1 1 d . . . . .
O3 O 0.6491(3) 0.80050(19) 0.49485(13) 0.0227(5) Uani 1 1 d . . . . .
O4 O 0.0873(3) 0.45830(19) 0.55981(12) 0.0218(5) Uani 1 1 d . . . . .
O5 O -0.0045(3) 0.7068(2) 0.57928(14) 0.0258(6) Uani 1 1 d . . . . .
H5A H -0.1129 0.6951 0.5723 0.031 Uiso 1 1 d R U . . .
Zn1 Zn 0.10396(4) 0.61094(3) 0.51075(2) 0.02014(14) Uani 1 1 d . . . . .

loop_
_atom_site_aniso_label
_atom_site_aniso_U_11
_atom_site_aniso_U_22
_atom_site_aniso_U_33
_atom_site_aniso_U_23
_atom_site_aniso_U_13
_atom_site_aniso_U_12
C1 0.0238(18) 0.0179(17) 0.0210(17) -0.0043(14) 0.0086(14) -0.0021(14)
C2 0.0258(19) 0.0214(18) 0.0295(19) -0.0031(15) 0.0105(15) -0.0099(15)
C3 0.038(2) 0.0223(18) 0.028(2) -0.0016(16) 0.0131(16) -0.0094(16)
C4 0.039(2) 0.0219(18) 0.0265(19) 0.0056(15) 0.0084(16) -0.0017(16)
C5 0.0250(19) 0.0268(18) 0.029(2) 0.0000(16) 0.0061(15) -0.0008(15)
C6 0.0265(19) 0.0160(16) 0.0179(17) -0.0029(13) 0.0074(14) -0.0030(13)
C7 0.0190(18) 0.0195(17) 0.0182(17) -0.0055(13) 0.0054(13) -0.0020(14)
C8 0.0169(17) 0.0175(16) 0.0200(17) -0.0049(13) 0.0052(13) -0.0025(13)
C9 0.0169(17) 0.0186(16) 0.0245(18) -0.0029(14) 0.0088(14) -0.0043(14)
C10 0.0156(16) 0.0185(16) 0.0200(17) -0.0061(14) 0.0071(13) -0.0045(13)
C11 0.0212(17) 0.0158(15) 0.0167(16) -0.0026(13) 0.0071(13) -0.0015(13)
C12 0.0238(18) 0.0178(16) 0.0163(16) -0.0069(13) 0.0069(13) -0.0021(13)
C13 0.0239(18) 0.0218(17) 0.0212(18) -0.0005(14) 0.0071(14) -0.0004(14)
C14 0.025(2) 0.033(2) 0.028(2) -0.0032(16) 0.0055(15) 0.0029(16)
C15 0.036(2) 0.0256(19) 0.0212(19) 0.0027(15) 0.0002(15) 0.0110(16)
C16 0.039(2) 0.0203(18) 0.025(2) 0.0004(15) 0.0013(16) -0.0030(16)
C17 0.0272(19) 0.0204(17) 0.0172(17) -0.0024(14) 0.0038(14) -0.0042(15)
C18 0.036(2) 0.0250(19) 0.0217(19) 0.0051(15) 0.0031(15) -0.0109(16)
C19 0.0204(18) 0.0281(19) 0.0264(19) 0.0044(15) 0.0028(14) -0.0098(15)
C20 0.020 0.020 0.017 0.001 0.006 -0.005
C21 0.026(2) 0.027(2) 0.053(3) -0.0036(19) 0.0053(18) -0.0028(16)
N1 0.0119(13) 0.0175(14) 0.0202(14) -0.0037(12) 0.0049(11) -0.0050(11)
O1 0.0128(12) 0.0254(13) 0.0338(14) 0.0091(11) -0.0004(10) -0.0044(10)
O2 0.0154(13) 0.0275(13) 0.0370(14) 0.0045(11) 0.0052(11) -0.0042(10)
O3 0.0169(12) 0.0206(12) 0.0313(13) 0.0010(10) 0.0062(10) -0.0054(10)
O4 0.0225(13) 0.0257(12) 0.0159(11) 0.0076(10) 0.0003(9) 0.0071(10)
O5 0.0126(12) 0.0272(13) 0.0380(14) -0.0011(11) 0.0055(10) -0.0034(10)
Zn1 0.0130(2) 0.0201(2) 0.0270(2) 0.00413(17) 0.00289(15) -0.00449(16)

loop_
_atom_type_symbol
_atom_type_description
_atom_type_scat_dispersion_real
_atom_type_scat_dispersion_imag
_atom_type_scat_source
C C 0.0033 0.0016 'International Tables Vol C Tables 4.2.6.8 and 6.1.1.4'
H H 0.0000 0.0000 'International Tables Vol C Tables 4.2.6.8 and 6.1.1.4'
N N 0.0061 0.0033 'International Tables Vol C Tables 4.2.6.8 and 6.1.1.4'
O O 0.0106 0.0060 'International Tables Vol C Tables 4.2.6.8 and 6.1.1.4'
Zn Zn 0.2839 1.4301 'International Tables Vol C Tables 4.2.6.8 and 6.1.1.4'

loop_
_geom_angle_atom_site_label_1
_geom_angle_atom_site_label_2
_geom_angle_atom_site_label_3
_geom_angle
_geom_angle_site_symmetry_1
_geom_angle_site_symmetry_3
O3 C1 C6 122.0(3) . .
O3 C1 C2 116.5(3) . .
C6 C1 C2 121.5(3) . .
C3 C2 C1 118.6(3) . .
C3 C2 H2 120.7 . .
C1 C2 H2 120.7 . .
C4 C3 C2 120.7(3) . .
C4 C3 H3 119.6 . .
C2 C3 H3 119.6 . .
C3 C4 C5 120.7(3) . .
C3 C4 H4 119.6 . .
C5 C4 H4 119.6 . .
C4 C5 C6 119.6(3) . .
C4 C5 H5 120.2 . .
C6 C5 H5 120.2 . .
C1 C6 C5 118.8(3) . .
C1 C6 C7 118.5(3) . .
C5 C6 C7 122.7(3) . .
O1 C7 C8 122.1(3) . .
O1 C7 C6 119.8(3) . .
C8 C7 C6 118.1(3) . .
C7 C8 N1 114.3(3) . .
C7 C8 C9 121.1(3) . .
N1 C8 C9 124.5(3) . .
O2 C9 O3 114.4(3) . .
O2 C9 C8 126.8(3) . .
O3 C9 C8 118.8(3) . .
N1 C10 C11 127.0(3) . .
N1 C10 H10 116.5 . .
C11 C10 H10 116.5 . .
C20 C11 C12 119.8(3) . .
C20 C11 C10 123.4(3) . .
C12 C11 C10 116.8(3) . .
C17 C12 C13 116.2(3) . .
C17 C12 C11 119.4(3) . .
C13 C12 C11 124.4(3) . .
C14 C13 C12 121.8(3) . .
C14 C13 H13 119.1 . .
C12 C13 H13 119.1 . .
C13 C14 C15 121.5(3) . .
C13 C14 H14 119.2 . .
C15 C14 H14 119.2 . .
C16 C15 C14 118.4(3) . .
C16 C15 H15 120.8 . .
C14 C15 H15 120.8 . .
C15 C16 C17 121.9(3) . .
C15 C16 H16 119.1 . .
C17 C16 H16 119.1 . .
C16 C17 C18 121.5(3) . .
C16 C17 C12 120.2(3) . .
C18 C17 C12 118.3(3) . .
C19 C18 C17 122.7(3) . .
C19 C18 H18 118.7 . .
C17 C18 H18 118.7 . .
C18 C19 C20 120.7(3) . .
C18 C19 H19 119.6 . .
C20 C19 H19 119.6 . .
O4 C20 C11 122.2(3) . .
O4 C20 C19 118.8(3) . .
C11 C20 C19 119.0(3) . .
O5 C21 H21A 109.5 . .
O5 C21 H21B 109.5 . .
H21A C21 H21B 109.5 . .
O5 C21 H21C 109.5 . .
H21A C21 H21C 109.5 . .
H21B C21 H21C 109.5 . .
C10 N1 C8 123.2(3) . .
C10 N1 Zn1 126.8(2) . .
C8 N1 Zn1 110.1(2) . .
C7 O1 Zn1 111.9(2) . .
C9 O3 C1 121.5(3) . .
C20 O4 Zn1 130.5(2) . .
C20 O4 Zn1 126.7(2) . 3_566
Zn1 O4 Zn1 100.19(9) . 3_566
C21 O5 Zn1 121.3(2) . .
C21 O5 H5A 104.2 . .
Zn1 O5 H5A 113.1 . .
O4 Zn1 O1 165.88(9) . .
O4 Zn1 O5 97.38(9) . .
O1 Zn1 O5 95.20(10) . .
O4 Zn1 O4 79.81(9) . 3_566
O1 Zn1 O4 103.76(9) . 3_566
O5 Zn1 O4 102.19(9) . 3_566
O4 Zn1 N1 87.51(10) . .
O1 Zn1 N1 81.49(10) . .
O5 Zn1 N1 114.21(10) . .
O4 Zn1 N1 142.72(10) 3_566 .
O4 Zn1 Zn1 40.36(6) . 3_566
O1 Zn1 Zn1 141.50(7) . 3_566
O5 Zn1 Zn1 102.82(7) . 3_566
O4 Zn1 Zn1 39.45(6) 3_566 3_566
N1 Zn1 Zn1 119.70(7) . 3_566

loop_
_geom_bond_atom_site_label_1
_geom_bond_atom_site_label_2
_geom_bond_distance
_geom_bond_site_symmetry_2
C1 O3 1.377(4) .
C1 C6 1.381(5) .
C1 C2 1.399(5) .
C2 C3 1.379(5) .
C2 H2 0.9300 .
C3 C4 1.382(5) .
C3 H3 0.9300 .
C4 C5 1.381(5) .
C4 H4 0.9300 .
C5 C6 1.406(5) .
C5 H5 0.9300 .
C6 C7 1.459(4) .
C7 O1 1.280(4) .
C7 C8 1.402(5) .
C8 N1 1.411(4) .
C8 C9 1.421(4) .
C9 O2 1.245(4) .
C9 O3 1.373(4) .
C10 N1 1.290(4) .
C10 C11 1.456(4) .
C10 H10 0.9300 .
C11 C20 1.405(5) .
C11 C12 1.450(5) .
C12 C17 1.423(5) .
C12 C13 1.429(5) .
C13 C14 1.359(5) .
C13 H13 0.9300 .
C14 C15 1.405(5) .
C14 H14 0.9300 .
C15 C16 1.364(5) .
C15 H15 0.9300 .
C16 C17 1.409(5) .
C16 H16 0.9300 .
C17 C18 1.414(5) .
C18 C19 1.351(5) .
C18 H18 0.9300 .
C19 C20 1.433(4) .
C19 H19 0.9300 .
C20 O4 1.336(4) .
C21 O5 1.448(4) .
C21 H21A 0.9600 .
C21 H21B 0.9600 .
C21 H21C 0.9600 .
N1 Zn1 2.061(3) .
O1 Zn1 2.031(2) .
O4 Zn1 2.019(2) .
O4 Zn1 2.058(2) 3_566
O5 Zn1 2.039(2) .
O5 H5A 0.9215 .
Zn1 O4 2.058(2) 3_566
Zn1 Zn1 3.1270(8) 3_566
